data_4331473
loop_
_publ_author_name
'Jaffray, Paul M.'
'McClintock, Lisa F.'
'Baxter, Kay E.'
'Blackman, Allan G.'

_publ_section_title
;
 Cobalt(III) Carbonate and Bicarbonate Chelate Complexes of Tripodal
 Tetraamine Ligands Containing Pyridyl Donors:&#x00A0; The Steric Basis
 for the Stability of Chelated Bicarbonate Complexes
;
_journal_issue 12
_journal_name_full 'Inorganic Chemistry'
_journal_page_first 4215
_journal_page_last 4225
_journal_paper_doi 10.1021/ic0482537
_journal_volume 44
_journal_year 2005
_chemical_absolute_configuration unk
_chemical_formula_sum 'C21 H23 Cl4 Co N4 O6 Zn'
_chemical_formula_weight 693.53
_chemical_name_systematic
;
 ?
;
_space_group_IT_number 19
_symmetry_cell_setting orthorhombic
_symmetry_space_group_name_Hall 'P 2ac 2ab'
_symmetry_space_group_name_H-M 'P 21 21 21'
_atom_sites_solution_hydrogens geom
_atom_sites_solution_primary direct
_atom_sites_solution_secondary difmap
_audit_conform_dict_location ftp://ftp.iucr.org/pub/cif_core.dic
_audit_conform_dict_name cif_core.dic
_audit_conform_dict_version 2.2
_audit_creation_date 2004-11-23T15:12:14-00:00
_audit_creation_method 'WinGX routine CIF_UPDATE'
_cell_angle_alpha 90
_cell_angle_beta 90
_cell_angle_gamma 90
_cell_formula_units_Z 4
_cell_length_a 7.58(2)
_cell_length_b 17.64(5)
_cell_length_c 20.70(6)
_cell_measurement_temperature 173(2)
_cell_volume 2768(13)
_computing_cell_refinement 'Bruker SMART'
_computing_data_collection 'Bruker SMART'
_computing_data_reduction 'Bruker SAINT'
_computing_molecular_graphics WinGX
_computing_publication_material WinGX
_computing_structure_refinement 'SHELXL-97 (Sheldrick, 1997)'
_computing_structure_solution SIR-97
_diffrn_ambient_temperature 173(2)
_diffrn_measured_fraction_theta_full 0.933
_diffrn_measured_fraction_theta_max 0.933
_diffrn_measurement_device_type 'CCD area detector'
_diffrn_measurement_method 'phi and omega scans'
_diffrn_radiation_monochromator graphite
_diffrn_radiation_type MoK\a
_diffrn_radiation_wavelength 0.71073
_diffrn_reflns_av_R_equivalents 0.2267
_diffrn_reflns_av_unetI/netI 0.2146
_diffrn_reflns_limit_h_max 9
_diffrn_reflns_limit_h_min -5
_diffrn_reflns_limit_k_max 21
_diffrn_reflns_limit_k_min -21
_diffrn_reflns_limit_l_max 25
_diffrn_reflns_limit_l_min -25
_diffrn_reflns_number 29690
_diffrn_reflns_theta_full 26.39
_diffrn_reflns_theta_max 26.39
_diffrn_reflns_theta_min 2.28
_exptl_absorpt_coefficient_mu 1.896
_exptl_absorpt_correction_T_max 1
_exptl_absorpt_correction_T_min 0.479808
_exptl_absorpt_correction_type multi-scan
_exptl_crystal_colour red
_exptl_crystal_density_diffrn 1.665
_exptl_crystal_density_meas ?
_exptl_crystal_density_method 'not measured'
_exptl_crystal_description plate
_exptl_crystal_F_000 1400
_exptl_crystal_size_max 0.6
_exptl_crystal_size_mid 0.3
_exptl_crystal_size_min 0.05
_refine_diff_density_max 1.06
_refine_diff_density_min -0.933
_refine_diff_density_rms 0.191
_refine_ls_abs_structure_details 'Flack H D (1983), Acta Cryst. A39, 876-881'
_refine_ls_abs_structure_Flack 0.51(4)
_refine_ls_extinction_coef 0.060(4)
_refine_ls_extinction_expression Fc^*^=kFc[1+0.001xFc^2^\l^3^/sin(2\q)]^-1/4^
_refine_ls_extinction_method SHELXL
_refine_ls_goodness_of_fit_ref 1.055
_refine_ls_hydrogen_treatment constr
_refine_ls_matrix_type full
_refine_ls_number_parameters 336
_refine_ls_number_reflns 5162
_refine_ls_number_restraints 1
_refine_ls_restrained_S_all 1.055
_refine_ls_R_factor_all 0.1926
_refine_ls_R_factor_gt 0.0878
_refine_ls_shift/su_max 0.003
_refine_ls_shift/su_mean 0.001
_refine_ls_structure_factor_coef Fsqd
_refine_ls_weighting_details 'calc w=1/[\s^2^(Fo^2^)+(0.1156P)^2^+0.0000P] where P=(Fo^2^+2Fc^2^)/3'
_refine_ls_weighting_scheme calc
_refine_ls_wR_factor_gt 0.1867
_refine_ls_wR_factor_ref 0.2272
_reflns_number_gt 2735
_reflns_number_total 5162
_reflns_threshold_expression >2sigma(I)
_cod_data_source_file ic0482537sup1.cif
_cod_data_source_block bizin
_cod_depositor_comments
;
The following automatic conversions were performed:

'_symmetry_cell_setting' value 'Orthorhombic' changed to
'orthorhombic' according to
/home/saulius/struct/CIF-dictionaries/cif_core.dic dictionary named
'cif_core.dic' version 2.4.2 from 2011-04-26.

Automatic conversion script
Id: cif_fix_values 1891 2012-01-12 08:04:46Z andrius 

The following automatic conversions were performed:

'_exptl_crystal_density_meas' value 'not measured' was changed to '?'
- the value is perceived as not measured.

Automatic conversion script
Id: cif_fix_values 3008 2015-01-20 13:52:24Z robertas 
;
_cod_original_cell_volume 2766(14)
_cod_original_sg_symbol_H-M P2(1)2(1)2(1)
_cod_database_code 4331473

loop_
_symmetry_equiv_pos_as_xyz
'x, y, z'
'-x+1/2, -y, z+1/2'
'-x, y+1/2, -z+1/2'
'x+1/2, -y+1/2, -z'

loop_
_atom_site_label
_atom_site_type_symbol
_atom_site_fract_x
_atom_site_fract_y
_atom_site_fract_z
_atom_site_U_iso_or_equiv
_atom_site_adp_type
_atom_site_occupancy
_atom_site_symmetry_multiplicity
_atom_site_calc_flag
_atom_site_refinement_flags
Co1 Co 0.0750(3) 0.48343(8) 0.02704(8) 0.0339(6) Uani 1 1 d .
O1 O -0.0900(14) 0.4940(4) -0.0404(4) 0.039(2) Uani 1 1 d .
O2 O -0.1395(14) 0.4329(4) 0.0476(4) 0.039(3) Uani 1 1 d .
O3 O -0.3434(13) 0.4276(5) -0.0308(5) 0.047(3) Uani 1 1 d D
H03 H -0.3487 0.4382 -0.0703 0.07 Uiso 1 1 calc R
N1 N 0.1498(16) 0.3886(5) -0.0099(4) 0.033(3) Uani 1 1 d .
N2 N 0.2089(17) 0.4484(6) 0.1026(5) 0.039(3) Uani 1 1 d .
N3 N -0.0133(16) 0.5732(5) 0.0706(5) 0.036(3) Uani 1 1 d .
N4 N 0.2569(17) 0.5390(5) -0.0175(6) 0.036(3) Uani 1 1 d .
C1 C 0.161(2) 0.3709(7) -0.0730(7) 0.046(4) Uani 1 1 d .
H1 H 0.1449 0.4092 -0.1048 0.055 Uiso 1 1 calc R
C2 C 0.197(3) 0.2951(8) -0.0920(7) 0.063(6) Uani 1 1 d .
H2 H 0.1962 0.2814 -0.1364 0.075 Uiso 1 1 calc R
C3 C 0.231(2) 0.2438(8) -0.0470(6) 0.049(4) Uani 1 1 d .
H3 H 0.2585 0.1933 -0.0595 0.059 Uiso 1 1 calc R
C4 C 0.227(2) 0.2628(6) 0.0182(7) 0.047(4) Uani 1 1 d .
H4 H 0.2524 0.2259 0.0504 0.056 Uiso 1 1 calc R
C5 C 0.186(2) 0.3375(7) 0.0356(6) 0.041(4) Uani 1 1 d .
C6 C 0.173(2) 0.3639(6) 0.1035(7) 0.046(4) Uani 1 1 d .
H6A H 0.2614 0.3375 0.1308 0.055 Uiso 1 1 calc R
H6B H 0.0542 0.3535 0.121 0.055 Uiso 1 1 calc R
C7 C 0.157(2) 0.4802(8) 0.1670(7) 0.053(4) Uani 1 1 d .
H7A H 0.1832 0.4424 0.201 0.063 Uiso 1 1 calc R
H7B H 0.2279 0.526 0.1759 0.063 Uiso 1 1 calc R
C8 C -0.032(2) 0.5000(6) 0.1701(6) 0.043(4) Uani 1 1 d .
H8A H -0.0661 0.5084 0.2157 0.052 Uiso 1 1 calc R
H8B H -0.1029 0.4573 0.1532 0.052 Uiso 1 1 calc R
C9 C -0.071(2) 0.5704(6) 0.1316(6) 0.038(4) Uani 1 1 d .
C10 C -0.154(2) 0.6332(6) 0.1583(7) 0.047(4) Uani 1 1 d .
H10 H -0.1886 0.6322 0.2024 0.056 Uiso 1 1 calc R
C11 C -0.186(2) 0.6957(7) 0.1224(7) 0.043(4) Uani 1 1 d .
H11 H -0.2497 0.7373 0.1401 0.052 Uiso 1 1 calc R
C12 C -0.126(2) 0.6983(7) 0.0601(7) 0.047(4) Uani 1 1 d .
H12 H -0.1451 0.7423 0.0346 0.056 Uiso 1 1 calc R
C13 C -0.038(2) 0.6376(7) 0.0345(7) 0.041(4) Uani 1 1 d .
H13 H 0.0062 0.64 -0.0084 0.049 Uiso 1 1 calc R
C14 C 0.404(2) 0.4610(6) 0.0940(8) 0.050(4) Uani 1 1 d .
H14A H 0.4664 0.4465 0.1342 0.06 Uiso 1 1 calc R
H14B H 0.4481 0.4283 0.0587 0.06 Uiso 1 1 calc R
C15 C 0.442(2) 0.5418(6) 0.0787(7) 0.047(4) Uani 1 1 d .
H15A H 0.568 0.5523 0.0881 0.056 Uiso 1 1 calc R
H15B H 0.3702 0.5746 0.1072 0.056 Uiso 1 1 calc R
C16 C 0.404(2) 0.5626(7) 0.0076(7) 0.045(4) Uani 1 1 d .
C17 C 0.526(2) 0.6032(7) -0.0278(8) 0.044(4) Uani 1 1 d .
H17 H 0.6323 0.6201 -0.0081 0.053 Uiso 1 1 calc R
C18 C 0.494(2) 0.6187(8) -0.0902(8) 0.053(5) Uani 1 1 d .
H18 H 0.5793 0.6467 -0.1141 0.064 Uiso 1 1 calc R
C19 C 0.348(2) 0.5960(7) -0.1196(7) 0.041(4) Uani 1 1 d .
H19 H 0.3275 0.6065 -0.1639 0.049 Uiso 1 1 calc R
C20 C 0.224(2) 0.5556(7) -0.0817(7) 0.046(4) Uani 1 1 d .
H20 H 0.1167 0.5396 -0.1008 0.055 Uiso 1 1 calc R
C21 C -0.1999(14) 0.4517(6) -0.0079(6) 0.035(4) Uani 1 1 d D
Zn1 Zn 0.3434(2) 0.74903(9) 0.21207(7) 0.0414(5) Uani 1 1 d .
Cl1 Cl 0.0979(7) 0.8010(2) 0.25463(19) 0.0611(12) Uani 1 1 d .
Cl2 Cl 0.5614(7) 0.82550(19) 0.2522(2) 0.0586(11) Uani 1 1 d .
Cl3 Cl 0.3507(5) 0.7458(2) 0.10408(16) 0.0524(10) Uani 1 1 d .
Cl4 Cl 0.3959(8) 0.63097(18) 0.25249(19) 0.0684(15) Uani 1 1 d .
O4 O 0.6310(14) 0.4425(5) 0.8523(4) 0.048(3) Uani 1 1 d .
O5 O 0.8156(15) 0.6971(5) 0.3174(5) 0.054(3) Uani 1 1 d .
O6 O 0.612(2) 0.4857(7) 0.2911(7) 0.095(4) Uani 1 1 d .

loop_
_atom_site_aniso_label
_atom_site_aniso_U_11
_atom_site_aniso_U_22
_atom_site_aniso_U_33
_atom_site_aniso_U_23
_atom_site_aniso_U_13
_atom_site_aniso_U_12
Co1 0.0358(14) 0.0273(8) 0.0386(10) 0.0003(8) 0.0016(9) 0.0002(8)
O1 0.060(8) 0.017(4) 0.038(5) 0.006(3) 0.009(5) -0.001(4)
O2 0.055(8) 0.025(4) 0.039(6) 0.004(4) -0.002(5) -0.011(4)
O3 0.061(9) 0.036(5) 0.043(6) -0.008(5) -0.001(6) 0.002(5)
N1 0.039(9) 0.040(6) 0.021(6) 0.002(5) 0.002(5) -0.001(5)
N2 0.039(11) 0.036(6) 0.041(7) -0.006(5) 0.002(6) -0.012(5)
N3 0.048(10) 0.027(5) 0.031(6) 0.000(5) -0.009(6) -0.003(5)
N4 0.037(9) 0.027(5) 0.045(8) 0.002(5) -0.008(6) 0.006(5)
C1 0.072(13) 0.031(6) 0.034(8) -0.001(6) -0.005(8) 0.007(7)
C2 0.095(17) 0.049(9) 0.045(9) -0.011(8) 0.022(9) 0.028(9)
C3 0.062(12) 0.037(7) 0.048(9) 0.001(7) 0.015(7) 0.029(7)
C4 0.054(12) 0.024(6) 0.062(10) -0.002(7) -0.003(8) 0.020(6)
C5 0.053(12) 0.036(6) 0.035(8) 0.004(6) 0.007(7) -0.002(6)
C6 0.051(12) 0.020(6) 0.066(10) -0.006(6) -0.018(9) 0.016(6)
C7 0.063(13) 0.043(7) 0.053(9) -0.003(7) 0.013(9) 0.006(8)
C8 0.060(13) 0.030(7) 0.039(8) 0.000(6) 0.005(7) 0.017(6)
C9 0.033(10) 0.033(6) 0.048(9) -0.008(6) -0.003(8) 0.021(6)
C10 0.070(13) 0.031(6) 0.039(8) -0.013(6) 0.004(9) -0.003(7)
C11 0.038(12) 0.034(7) 0.059(10) -0.012(7) 0.006(8) -0.005(6)
C12 0.047(13) 0.036(7) 0.057(10) -0.010(6) 0.000(8) 0.014(7)
C13 0.043(12) 0.037(7) 0.043(8) -0.005(6) -0.002(8) -0.009(6)
C14 0.051(14) 0.030(6) 0.069(10) 0.000(6) 0.008(9) 0.005(7)
C15 0.053(12) 0.030(6) 0.057(9) -0.006(6) 0.004(9) -0.009(7)
C16 0.042(13) 0.037(7) 0.056(9) -0.003(6) 0.000(9) 0.000(7)
C17 0.036(12) 0.030(6) 0.066(11) 0.002(7) 0.011(9) -0.014(6)
C18 0.063(16) 0.033(7) 0.064(12) 0.008(7) 0.025(10) -0.003(7)
C19 0.039(12) 0.029(6) 0.054(9) -0.002(6) 0.011(9) -0.006(6)
C20 0.048(13) 0.037(7) 0.052(10) 0.001(7) 0.010(8) -0.013(7)
C21 0.050(12) 0.008(5) 0.046(9) -0.004(6) 0.005(8) 0.000(6)
Zn1 0.0463(12) 0.0371(8) 0.0408(9) -0.0019(8) -0.0024(8) 0.0022(8)
Cl1 0.063(4) 0.063(2) 0.057(2) 0.0000(18) 0.009(2) 0.016(2)
Cl2 0.054(3) 0.052(2) 0.070(3) -0.0044(18) -0.010(2) -0.0117(19)
Cl3 0.061(3) 0.0553(19) 0.0403(18) -0.0021(18) -0.0035(18) 0.014(2)
Cl4 0.112(5) 0.0383(17) 0.055(2) 0.0026(17) -0.006(3) 0.018(2)
O4 0.055(9) 0.040(5) 0.048(6) -0.006(4) -0.007(5) -0.004(5)
O5 0.062(9) 0.039(5) 0.061(6) 0.001(5) -0.010(6) -0.004(5)
O6 0.089(13) 0.069(7) 0.126(11) -0.013(8) -0.016(9) -0.004(7)

loop_
_atom_type_symbol
_atom_type_description
_atom_type_scat_dispersion_real
_atom_type_scat_dispersion_imag
_atom_type_scat_source
C C 0.0033 0.0016 'International Tables Vol C Tables 4.2.6.8 and 6.1.1.4'
H H 0 0 'International Tables Vol C Tables 4.2.6.8 and 6.1.1.4'
N N 0.0061 0.0033 'International Tables Vol C Tables 4.2.6.8 and 6.1.1.4'
O O 0.0106 0.006 'International Tables Vol C Tables 4.2.6.8 and 6.1.1.4'
Cl Cl 0.1484 0.1585 'International Tables Vol C Tables 4.2.6.8 and 6.1.1.4'
Co Co 0.3494 0.9721 'International Tables Vol C Tables 4.2.6.8 and 6.1.1.4'
Zn Zn 0.2839 1.4301 'International Tables Vol C Tables 4.2.6.8 and 6.1.1.4'

loop_
_geom_angle_atom_site_label_1
_geom_angle_atom_site_label_2
_geom_angle_atom_site_label_3
_geom_angle
O1 Co1 O2 69.2(4)
O1 Co1 N4 94.0(5)
O2 Co1 N4 163.1(5)
O1 Co1 N1 89.3(4)
O2 Co1 N1 86.1(5)
N4 Co1 N1 92.4(5)
O1 Co1 N3 92.0(4)
O2 Co1 N3 89.1(5)
N4 Co1 N3 93.1(5)
N1 Co1 N3 174.3(5)
O1 Co1 N2 164.7(4)
O2 Co1 N2 96.6(5)
N4 Co1 N2 99.9(5)
N1 Co1 N2 83.7(5)
N3 Co1 N2 93.7(5)
O1 Co1 C21 35.0(4)
O2 Co1 C21 34.3(4)
N4 Co1 C21 128.9(5)
N1 Co1 C21 86.0(5)
N3 Co1 C21 91.8(5)
N2 Co1 C21 130.4(5)
C21 O1 Co1 89.1(7)
C21 O2 Co1 89.0(7)
C21 O3 H03 109.5
C5 N1 C1 121.1(11)
C5 N1 Co1 111.6(8)
C1 N1 Co1 127.2(8)
C7 N2 C14 108.0(11)
C7 N2 C6 108.0(10)
C14 N2 C6 108.8(10)
C7 N2 Co1 117.0(10)
C14 N2 Co1 111.5(9)
C6 N2 Co1 103.2(8)
C9 N3 C13 120.0(11)
C9 N3 Co1 121.5(8)
C13 N3 Co1 117.9(9)
C16 N4 C20 118.0(12)
C16 N4 Co1 125.8(10)
C20 N4 Co1 116.2(10)
N1 C1 C2 119.9(12)
N1 C1 H1 120
C2 C1 H1 120
C3 C2 C1 119.1(14)
C3 C2 H2 120.5
C1 C2 H2 120.5
C2 C3 C4 120.9(13)
C2 C3 H3 119.5
C4 C3 H3 119.5
C3 C4 C5 118.6(13)
C3 C4 H4 120.7
C5 C4 H4 120.7
N1 C5 C4 120.1(12)
N1 C5 C6 116.3(10)
C4 C5 C6 123.5(12)
C5 C6 N2 106.5(11)
C5 C6 H6A 110.4
N2 C6 H6A 110.4
C5 C6 H6B 110.4
N2 C6 H6B 110.4
H6A C6 H6B 108.6
C8 C7 N2 112.6(13)
C8 C7 H7A 109.1
N2 C7 H7A 109.1
C8 C7 H7B 109.1
N2 C7 H7B 109.1
H7A C7 H7B 107.8
C7 C8 C9 111.4(13)
C7 C8 H8A 109.3
C9 C8 H8A 109.3
C7 C8 H8B 109.3
C9 C8 H8B 109.3
H8A C8 H8B 108
N3 C9 C10 119.7(12)
N3 C9 C8 117.7(11)
C10 C9 C8 122.4(12)
C11 C10 C9 120.8(13)
C11 C10 H10 119.6
C9 C10 H10 119.6
C10 C11 C12 119.0(13)
C10 C11 H11 120.5
C12 C11 H11 120.5
C13 C12 C11 120.2(13)
C13 C12 H12 119.9
C11 C12 H12 119.9
C12 C13 N3 120.1(13)
C12 C13 H13 119.9
N3 C13 H13 119.9
C15 C14 N2 111.0(12)
C15 C14 H14A 109.4
N2 C14 H14A 109.4
C15 C14 H14B 109.4
N2 C14 H14B 109.4
H14A C14 H14B 108
C14 C15 C16 113.2(12)
C14 C15 H15A 108.9
C16 C15 H15A 108.9
C14 C15 H15B 108.9
C16 C15 H15B 108.9
H15A C15 H15B 107.7
N4 C16 C17 121.9(14)
N4 C16 C15 117.9(13)
C17 C16 C15 120.2(16)
C18 C17 C16 119.8(15)
C18 C17 H17 120.1
C16 C17 H17 120.1
C19 C18 C17 122.0(15)
C19 C18 H18 119
C17 C18 H18 119
C18 C19 C20 116.9(15)
C18 C19 H19 121.5
C20 C19 H19 121.5
N4 C20 C19 121.4(15)
N4 C20 H20 119.3
C19 C20 H20 119.3
O3 C21 O2 124.0(11)
O3 C21 O1 123.3(12)
O2 C21 O1 112.5(10)
O3 C21 Co1 173.1(9)
O2 C21 Co1 56.7(6)
O1 C21 Co1 55.9(6)
Cl3 Zn1 Cl1 114.91(18)
Cl3 Zn1 Cl4 109.86(17)
Cl1 Zn1 Cl4 111.8(2)
Cl3 Zn1 Cl2 111.09(18)
Cl1 Zn1 Cl2 102.4(3)
Cl4 Zn1 Cl2 106.2(2)

loop_
_geom_bond_atom_site_label_1
_geom_bond_atom_site_label_2
_geom_bond_distance
Co1 O1 1.884(10)
Co1 O2 1.902(10)
Co1 N4 1.926(13)
Co1 N1 1.925(11)
Co1 N3 1.941(11)
Co1 N2 1.964(12)
Co1 C21 2.275(11)
O1 C21 1.305(14)
O2 C21 1.281(14)
O3 C21 1.260(15)
O3 H03 0.84
N1 C5 1.331(16)
N1 C1 1.345(16)
N2 C7 1.501(17)
N2 C14 1.50(2)
N2 C6 1.514(15)
N3 C9 1.336(17)
N3 C13 1.373(15)
N4 C16 1.298(19)
N4 C20 1.383(19)
C1 C2 1.421(18)
C1 H1 0.95
C2 C3 1.32(2)
C2 H2 0.95
C3 C4 1.392(19)
C3 H3 0.95
C4 C5 1.401(17)
C4 H4 0.95
C5 C6 1.485(19)
C6 H6A 0.99
C6 H6B 0.99
C7 C8 1.47(2)
C7 H7A 0.99
C7 H7B 0.99
C8 C9 1.506(16)
C8 H8A 0.99
C8 H8B 0.99
C9 C10 1.388(17)
C10 C11 1.352(19)
C10 H10 0.95
C11 C12 1.37(2)
C11 H11 0.95
C12 C13 1.367(18)
C12 H12 0.95
C13 H13 0.95
C14 C15 1.489(16)
C14 H14A 0.99
C14 H14B 0.99
C15 C16 1.54(2)
C15 H15A 0.99
C15 H15B 0.99
C16 C17 1.38(2)
C17 C18 1.34(2)
C17 H17 0.95
C18 C19 1.32(2)
C18 H18 0.95
C19 C20 1.41(2)
C19 H19 0.95
C20 H20 0.95
Zn1 Cl3 2.237(8)
Zn1 Cl1 2.254(6)
Zn1 Cl4 2.279(7)
Zn1 Cl2 2.288(6)
